data_7024379
loop_
_publ_author_name
'Yu, Sze-Man'
'Tritschler, Ulrich'
'G\"ottker-Schnetmann, Inigo'
'Mecking, Stefan'

_publ_section_title
;
 Zirconium enolatoimine complexes in olefin polymerization.
;
_journal_issue 19
_journal_name_full 'Dalton transactions (Cambridge, England : 2003)'
_journal_page_first 4612
_journal_page_last 4618
_journal_paper_doi 10.1039/b916289e
_journal_volume 39
_journal_year 2010
_chemical_formula_moiety 'C22 H14 Cl2 F10 N2 O2 Zr'
_chemical_formula_sum 'C22 H14 Cl2 F10 N2 O2 Zr'
_chemical_formula_weight 690.47
_chemical_name_systematic
;
?
;
_space_group_IT_number 15
_symmetry_cell_setting monoclinic
_symmetry_Int_Tables_number 15
_symmetry_space_group_name_Hall '-C 2yc'
_symmetry_space_group_name_H-M 'C 1 2/c 1'
_atom_sites_solution_hydrogens geom
_atom_sites_solution_primary direct
_atom_sites_solution_secondary difmap
_audit_creation_method SHELXL-97
_cell_angle_alpha 90.00
_cell_angle_beta 95.468(9)
_cell_angle_gamma 90.00
_cell_formula_units_Z 4
_cell_length_a 10.3139(13)
_cell_length_b 13.3171(14)
_cell_length_c 19.161(2)
_cell_measurement_reflns_used 30247
_cell_measurement_temperature 100(2)
_cell_measurement_theta_max 27.26
_cell_measurement_theta_min 1.46
_cell_volume 2619.8(5)
_computing_cell_refinement 'STOE X-AREA'
_computing_data_collection 'STOE X-AREA'
_computing_data_reduction 'STOE X-RED'
_computing_molecular_graphics 'ORTEP32 (Farrugia, 1997)'
_computing_structure_refinement 'SHELXL-97 (Sheldrick, 1997)'
_computing_structure_solution 'SHELXS-97 (Sheldrick, 1990)'
_diffrn_ambient_temperature 100(2)
_diffrn_detector_area_resol_mean 6.67
_diffrn_measured_fraction_theta_full 0.988
_diffrn_measured_fraction_theta_max 0.988
_diffrn_measurement_device_type 'STOE IPDS 2T'
_diffrn_measurement_method 'rotation method'
_diffrn_radiation_monochromator graphite
_diffrn_radiation_source 'fine-focus sealed tube'
_diffrn_radiation_type MoK\a
_diffrn_radiation_wavelength 0.71073
_diffrn_reflns_av_R_equivalents 0.0835
_diffrn_reflns_av_sigmaI/netI 0.0405
_diffrn_reflns_limit_h_max 13
_diffrn_reflns_limit_h_min -13
_diffrn_reflns_limit_k_max 16
_diffrn_reflns_limit_k_min -16
_diffrn_reflns_limit_l_max 24
_diffrn_reflns_limit_l_min -24
_diffrn_reflns_number 17115
_diffrn_reflns_theta_full 26.84
_diffrn_reflns_theta_max 26.84
_diffrn_reflns_theta_min 2.14
_exptl_absorpt_coefficient_mu 0.719
_exptl_absorpt_correction_T_max 0.8501
_exptl_absorpt_correction_T_min 0.6981
_exptl_absorpt_correction_type integration
_exptl_absorpt_process_details 'STOE X-RED32'
_exptl_crystal_colour colourless
_exptl_crystal_density_diffrn 1.751
_exptl_crystal_density_method 'not measured'
_exptl_crystal_description cube
_exptl_crystal_F_000 1360
_exptl_crystal_size_max 0.380
_exptl_crystal_size_mid 0.360
_exptl_crystal_size_min 0.350
_refine_diff_density_max 0.360
_refine_diff_density_min -0.812
_refine_diff_density_rms 0.077
_refine_ls_extinction_method none
_refine_ls_goodness_of_fit_ref 1.056
_refine_ls_hydrogen_treatment constr
_refine_ls_matrix_type full
_refine_ls_number_parameters 178
_refine_ls_number_reflns 2789
_refine_ls_number_restraints 0
_refine_ls_restrained_S_all 1.056
_refine_ls_R_factor_all 0.0386
_refine_ls_R_factor_gt 0.0301
_refine_ls_shift/su_max 0.002
_refine_ls_shift/su_mean 0.000
_refine_ls_structure_factor_coef Fsqd
_refine_ls_weighting_details 'calc w=1/[\s^2^(Fo^2^)+(0.0328P)^2^+2.3521P] where P=(Fo^2^+2Fc^2^)/3'
_refine_ls_weighting_scheme calc
_refine_ls_wR_factor_gt 0.0691
_refine_ls_wR_factor_ref 0.0720
_reflns_number_gt 2428
_reflns_number_total 2789
_reflns_threshold_expression >2sigma(I)
_cod_data_source_file b916289e.txt
_cod_data_source_block g:\x_ray\sy\sy194\sy194
_cod_original_sg_symbol_H-M 'C 2/c'
_cod_database_code 7024379

loop_
_symmetry_equiv_pos_as_xyz
'x, y, z'
'-x, y, -z+1/2'
'x+1/2, y+1/2, z'
'-x+1/2, y+1/2, -z+1/2'
'-x, -y, -z'
'x, -y, z-1/2'
'-x+1/2, -y+1/2, -z'
'x+1/2, -y+1/2, z-1/2'

loop_
_atom_site_label
_atom_site_type_symbol
_atom_site_fract_x
_atom_site_fract_y
_atom_site_fract_z
_atom_site_U_iso_or_equiv
_atom_site_adp_type
_atom_site_occupancy
_atom_site_symmetry_multiplicity
_atom_site_calc_flag
_atom_site_refinement_flags
Zr1 Zr 0.0000 0.00659(2) 0.2500 0.01129(9) Uani 1 2 d S
Cl1 Cl 0.10700(5) 0.12761(4) 0.32843(3) 0.01932(13) Uani 1 1 d .
F4 F -0.06328(13) -0.27945(10) 0.31111(6) 0.0225(3) Uani 1 1 d .
O1 O 0.15017(13) -0.01645(11) 0.19125(7) 0.0160(3) Uani 1 1 d .
F5 F 0.18008(14) -0.03872(10) 0.44438(7) 0.0273(3) Uani 1 1 d .
C6 C 0.0556(2) -0.15467(16) 0.37490(11) 0.0160(4) Uani 1 1 d .
F3 F 0.44420(14) -0.10472(12) 0.13529(8) 0.0351(4) Uani 1 1 d .
F2 F 0.27484(15) -0.05263(17) 0.07394(8) 0.0485(5) Uani 1 1 d .
C5 C 0.2877(2) -0.24125(18) 0.35122(13) 0.0261(5) Uani 1 1 d .
H5A H 0.2283 -0.2983 0.3537 0.031 Uiso 1 1 calc R
H5B H 0.3071 -0.2125 0.3981 0.031 Uiso 1 1 calc R
H5C H 0.3687 -0.2641 0.3335 0.031 Uiso 1 1 calc R
N1 N 0.11389(16) -0.12167(13) 0.31319(9) 0.0146(3) Uani 1 1 d .
F1 F 0.38751(18) 0.04790(12) 0.14174(10) 0.0511(5) Uani 1 1 d .
C10 C 0.0313(2) -0.13875(18) 0.49950(11) 0.0240(5) Uani 1 1 d .
H10A H 0.0542 -0.1061 0.5430 0.029 Uiso 1 1 calc R
C4 C 0.2249(2) -0.16287(15) 0.30277(11) 0.0159(4) Uani 1 1 d .
C3 C 0.2965(2) -0.13637(16) 0.24420(11) 0.0182(4) Uani 1 1 d .
H3A H 0.3771 -0.1695 0.2404 0.022 Uiso 1 1 calc R
C2 C 0.25803(19) -0.06881(15) 0.19484(10) 0.0148(4) Uani 1 1 d .
C11 C 0.0872(2) -0.11037(17) 0.44008(11) 0.0204(4) Uani 1 1 d .
C1 C 0.3415(2) -0.04479(17) 0.13593(12) 0.0203(4) Uani 1 1 d .
C7 C -0.0340(2) -0.23252(16) 0.37287(11) 0.0179(4) Uani 1 1 d .
C9 C -0.0593(2) -0.21616(19) 0.49423(12) 0.0256(5) Uani 1 1 d .
H9A H -0.0994 -0.2364 0.5346 0.031 Uiso 1 1 calc R
C8 C -0.0919(2) -0.26418(18) 0.43110(12) 0.0236(5) Uani 1 1 d .
H8A H -0.1529 -0.3178 0.4278 0.028 Uiso 1 1 calc R

loop_
_atom_site_aniso_label
_atom_site_aniso_U_11
_atom_site_aniso_U_22
_atom_site_aniso_U_33
_atom_site_aniso_U_23
_atom_site_aniso_U_13
_atom_site_aniso_U_12
Zr1 0.01040(14) 0.01229(14) 0.01155(13) 0.000 0.00292(9) 0.000
Cl1 0.0201(3) 0.0193(3) 0.0185(2) -0.00388(19) 0.00148(19) -0.00388(18)
F4 0.0269(7) 0.0237(7) 0.0165(6) 0.0007(5) 0.0008(5) -0.0057(5)
O1 0.0134(7) 0.0180(7) 0.0170(7) 0.0017(5) 0.0035(5) 0.0021(5)
F5 0.0352(8) 0.0276(7) 0.0184(6) -0.0033(5) -0.0015(6) -0.0096(6)
C6 0.0155(10) 0.0187(10) 0.0142(9) 0.0022(8) 0.0030(8) 0.0034(8)
F3 0.0287(8) 0.0444(9) 0.0357(8) 0.0102(7) 0.0208(6) 0.0182(6)
F2 0.0279(8) 0.1005(15) 0.0178(7) 0.0121(8) 0.0061(6) -0.0015(9)
C5 0.0202(11) 0.0278(12) 0.0311(12) 0.0103(10) 0.0066(9) 0.0076(9)
N1 0.0159(9) 0.0169(9) 0.0111(8) -0.0008(6) 0.0022(7) -0.0009(6)
F1 0.0588(11) 0.0260(8) 0.0773(13) -0.0060(8) 0.0523(10) -0.0131(7)
C10 0.0309(13) 0.0288(12) 0.0125(10) 0.0004(9) 0.0028(9) 0.0057(9)
C4 0.0166(10) 0.0148(10) 0.0161(10) -0.0007(8) 0.0000(8) -0.0016(7)
C3 0.0128(10) 0.0196(10) 0.0229(11) -0.0010(8) 0.0052(8) 0.0030(8)
C2 0.0130(9) 0.0164(10) 0.0157(10) -0.0042(8) 0.0043(7) -0.0015(7)
C11 0.0233(11) 0.0199(10) 0.0179(10) 0.0006(8) 0.0018(8) 0.0022(8)
C1 0.0166(10) 0.0210(11) 0.0245(11) 0.0024(9) 0.0082(8) 0.0032(8)
C7 0.0186(10) 0.0199(10) 0.0150(9) 0.0019(8) 0.0014(8) 0.0025(8)
C9 0.0257(12) 0.0346(13) 0.0177(11) 0.0095(9) 0.0090(9) 0.0050(10)
C8 0.0209(11) 0.0270(12) 0.0235(11) 0.0071(9) 0.0056(9) -0.0008(9)

loop_
_atom_type_symbol
_atom_type_description
_atom_type_scat_dispersion_real
_atom_type_scat_dispersion_imag
_atom_type_scat_source
C C 0.0033 0.0016 'International Tables Vol C Tables 4.2.6.8 and 6.1.1.4'
H H 0.0000 0.0000 'International Tables Vol C Tables 4.2.6.8 and 6.1.1.4'
F F 0.0171 0.0103 'International Tables Vol C Tables 4.2.6.8 and 6.1.1.4'
N N 0.0061 0.0033 'International Tables Vol C Tables 4.2.6.8 and 6.1.1.4'
O O 0.0106 0.0060 'International Tables Vol C Tables 4.2.6.8 and 6.1.1.4'
Zr Zr -2.9673 0.5597 'International Tables Vol C Tables 4.2.6.8 and 6.1.1.4'
Cl Cl 0.1484 0.1585 'International Tables Vol C Tables 4.2.6.8 and 6.1.1.4'

loop_
_geom_angle_atom_site_label_1
_geom_angle_atom_site_label_2
_geom_angle_atom_site_label_3
_geom_angle
_geom_angle_site_symmetry_1
_geom_angle_site_symmetry_3
O1 Zr1 O1 162.55(8) . 2
O1 Zr1 N1 88.55(6) . 2
O1 Zr1 N1 78.71(6) 2 2
O1 Zr1 N1 78.71(6) . .
O1 Zr1 N1 88.55(6) 2 .
N1 Zr1 N1 86.42(8) 2 .
O1 Zr1 Cl1 94.83(4) . 2
O1 Zr1 Cl1 96.86(4) 2 2
N1 Zr1 Cl1 89.31(4) 2 2
N1 Zr1 Cl1 172.34(4) . 2
O1 Zr1 Cl1 96.86(4) . .
O1 Zr1 Cl1 94.83(4) 2 .
N1 Zr1 Cl1 172.34(4) 2 .
N1 Zr1 Cl1 89.31(4) . .
Cl1 Zr1 Cl1 95.61(3) 2 .
C2 O1 Zr1 138.02(13) . .
C7 C6 C11 116.14(19) . .
C7 C6 N1 122.17(18) . .
C11 C6 N1 121.68(19) . .
C4 N1 C6 115.96(17) . .
C4 N1 Zr1 129.25(14) . .
C6 N1 Zr1 114.66(13) . .
C11 C10 C9 118.4(2) . .
N1 C4 C3 122.56(19) . .
N1 C4 C5 122.13(19) . .
C3 C4 C5 115.31(18) . .
C2 C3 C4 125.06(19) . .
O1 C2 C3 126.05(19) . .
O1 C2 C1 112.84(18) . .
C3 C2 C1 121.11(19) . .
F5 C11 C10 119.6(2) . .
F5 C11 C6 117.34(19) . .
C10 C11 C6 123.0(2) . .
F2 C1 F1 107.6(2) . .
F2 C1 F3 106.99(19) . .
F1 C1 F3 106.36(18) . .
F2 C1 C2 111.67(18) . .
F1 C1 C2 110.99(18) . .
F3 C1 C2 112.96(18) . .
F4 C7 C8 119.4(2) . .
F4 C7 C6 117.66(18) . .
C8 C7 C6 123.0(2) . .
C8 C9 C10 120.9(2) . .
C7 C8 C9 118.6(2) . .

loop_
_geom_bond_atom_site_label_1
_geom_bond_atom_site_label_2
_geom_bond_distance
_geom_bond_site_symmetry_2
Zr1 O1 2.0230(14) .
Zr1 O1 2.0230(14) 2
Zr1 N1 2.3435(17) 2
Zr1 N1 2.3435(17) .
Zr1 Cl1 2.3994(6) 2
Zr1 Cl1 2.3995(6) .
F4 C7 1.347(2) .
O1 C2 1.309(2) .
F5 C11 1.349(3) .
C6 C7 1.387(3) .
C6 C11 1.391(3) .
C6 N1 1.445(3) .
F3 C1 1.327(2) .
F2 C1 1.319(3) .
C5 C4 1.502(3) .
N1 C4 1.302(3) .
F1 C1 1.323(3) .
C10 C11 1.377(3) .
C10 C9 1.389(3) .
C4 C3 1.445(3) .
C3 C2 1.338(3) .
C2 C1 1.518(3) .
C7 C8 1.381(3) .
C9 C8 1.381(3) .

loop_
_geom_torsion_atom_site_label_1
_geom_torsion_atom_site_label_2
_geom_torsion_atom_site_label_3
_geom_torsion_atom_site_label_4
_geom_torsion
_geom_torsion_site_symmetry_1
O1 Zr1 O1 C2 -50.58(19) 2
N1 Zr1 O1 C2 -93.38(19) 2
N1 Zr1 O1 C2 -6.74(19) .
Cl1 Zr1 O1 C2 177.43(19) 2
Cl1 Zr1 O1 C2 81.18(19) .
C7 C6 N1 C4 -93.1(2) .
C11 C6 N1 C4 86.4(2) .
C7 C6 N1 Zr1 90.6(2) .
C11 C6 N1 Zr1 -89.9(2) .
O1 Zr1 N1 C4 5.07(17) .
O1 Zr1 N1 C4 173.07(18) 2
N1 Zr1 N1 C4 94.30(18) 2
Cl1 Zr1 N1 C4 38.0(4) 2
Cl1 Zr1 N1 C4 -92.07(17) .
O1 Zr1 N1 C6 -179.23(14) .
O1 Zr1 N1 C6 -11.23(14) 2
N1 Zr1 N1 C6 -90.00(14) 2
Cl1 Zr1 N1 C6 -146.3(3) 2
Cl1 Zr1 N1 C6 83.63(13) .
C6 N1 C4 C3 -178.77(18) .
Zr1 N1 C4 C3 -3.1(3) .
C6 N1 C4 C5 1.0(3) .
Zr1 N1 C4 C5 176.65(15) .
N1 C4 C3 C2 -0.5(3) .
C5 C4 C3 C2 179.8(2) .
Zr1 O1 C2 C3 6.1(3) .
Zr1 O1 C2 C1 -173.20(14) .
C4 C3 C2 O1 -0.4(3) .
C4 C3 C2 C1 178.9(2) .
C9 C10 C11 F5 -176.8(2) .
C9 C10 C11 C6 1.0(3) .
C7 C6 C11 F5 176.01(18) .
N1 C6 C11 F5 -3.5(3) .
C7 C6 C11 C10 -1.9(3) .
N1 C6 C11 C10 178.6(2) .
O1 C2 C1 F2 -52.9(3) .
C3 C2 C1 F2 127.7(2) .
O1 C2 C1 F1 67.1(2) .
C3 C2 C1 F1 -112.3(2) .
O1 C2 C1 F3 -173.59(18) .
C3 C2 C1 F3 7.1(3) .
C11 C6 C7 F4 -177.65(18) .
N1 C6 C7 F4 1.9(3) .
C11 C6 C7 C8 1.3(3) .
N1 C6 C7 C8 -179.2(2) .
C11 C10 C9 C8 0.5(3) .
F4 C7 C8 C9 179.04(19) .
C6 C7 C8 C9 0.1(3) .
C10 C9 C8 C7 -1.0(3) .
